data_7118736
loop_
_publ_author_name
'Ventura, K.'
'Prat, J. R.'
'Aguirre Quintana, L. M.'
'Goos, A.'
'Villagran, D.'

_publ_section_title
;
 Unprecedented W2(0) quadruply bonded complex supported by \p-donor
 ligands.
;
_journal_issue 20
_journal_name_full 'Chemical communications (Cambridge, England)'
_journal_page_first 3974
_journal_page_last 3976
_journal_paper_doi 10.1039/c5cc09972b
_journal_volume 52
_journal_year 2016
_chemical_formula_sum 'C58 H88 K2 N4 O2 W2'
_chemical_formula_weight 1319.22
_chemical_name_systematic W2(DippF)2K2
_space_group_crystal_system triclinic
_space_group_IT_number 2
_space_group_name_Hall '-P 1'
_space_group_name_H-M_alt 'P -1'
_symmetry_space_group_name_Hall '-P 1'
_symmetry_space_group_name_H-M 'P -1'
_atom_sites_solution_hydrogens geom
_audit_creation_method SHELXL-2014/7
_audit_update_record
;
2015-10-21 deposited with the CCDC.
2016-02-12 downloaded from the CCDC.
;
_cell_angle_alpha 96.119(6)
_cell_angle_beta 99.340(6)
_cell_angle_gamma 105.700(6)
_cell_formula_units_Z 2
_cell_length_a 10.879(2)
_cell_length_b 13.364(3)
_cell_length_c 23.272(5)
_cell_measurement_temperature 100(2)
_cell_volume 3173.4(12)
_computing_cell_refinement 'Apex II Bruker 2015'
_computing_data_collection 'Apex II Bruker 2015'
_computing_data_reduction 'Apex II Bruker 2015'
_computing_molecular_graphics 'Apex II Bruker 2015'
_computing_structure_refinement 'SHELXL-2014/7 (Sheldrick, 2014)'
_computing_structure_solution 'SHELXT-2014/7 (Sheldrick, 2014)'
_diffrn_ambient_temperature 100(2)
_diffrn_measured_fraction_theta_full 0.966
_diffrn_measured_fraction_theta_max 0.966
_diffrn_measurement_device_type 'D8 quest'
_diffrn_measurement_method 'phi scan'
_diffrn_radiation_type MoK\a
_diffrn_radiation_wavelength 0.71073
_diffrn_reflns_av_R_equivalents 0.0971
_diffrn_reflns_av_unetI/netI 0.0740
_diffrn_reflns_laue_measured_fraction_full 0.966
_diffrn_reflns_laue_measured_fraction_max 0.966
_diffrn_reflns_limit_h_max 10
_diffrn_reflns_limit_h_min -10
_diffrn_reflns_limit_k_max 13
_diffrn_reflns_limit_k_min -13
_diffrn_reflns_limit_l_max 23
_diffrn_reflns_limit_l_min -23
_diffrn_reflns_number 28893
_diffrn_reflns_point_group_measured_fraction_full 0.966
_diffrn_reflns_point_group_measured_fraction_max 0.966
_diffrn_reflns_theta_full 20.841
_diffrn_reflns_theta_max 20.841
_diffrn_reflns_theta_min 2.388
_diffrn_source 'Mo sealed tube'
_exptl_absorpt_coefficient_mu 3.791
_exptl_absorpt_correction_type multi-scan
_exptl_absorpt_process_details 'Bruker SadAbs'
_exptl_crystal_colour purple
_exptl_crystal_density_diffrn 1.377
_exptl_crystal_description plate
_exptl_crystal_F_000 1326
_exptl_crystal_size_max 0.2
_exptl_crystal_size_mid 0.1
_exptl_crystal_size_min 0.1
_exptl_transmission_factor_max 0.7446
_exptl_transmission_factor_min 0.5817
_refine_diff_density_max 2.715
_refine_diff_density_min -2.428
_refine_diff_density_rms 0.282
_refine_ls_extinction_method none
_refine_ls_goodness_of_fit_ref 1.113
_refine_ls_hydrogen_treatment constr
_refine_ls_matrix_type full
_refine_ls_number_parameters 603
_refine_ls_number_reflns 6451
_refine_ls_number_restraints 661
_refine_ls_restrained_S_all 1.070
_refine_ls_R_factor_all 0.1165
_refine_ls_R_factor_gt 0.0740
_refine_ls_shift/su_max 0.004
_refine_ls_shift/su_mean 0.000
_refine_ls_structure_factor_coef Fsqd
_refine_ls_weighting_details 'w=1/[\s^2^(Fo^2^)+(0.1196P)^2^+135.4914P] where P=(Fo^2^+2Fc^2^)/3'
_refine_ls_weighting_scheme calc
_refine_ls_wR_factor_gt 0.2002
_refine_ls_wR_factor_ref 0.2446
_reflns_Friedel_coverage 0.000
_reflns_number_gt 4600
_reflns_number_total 6451
_reflns_threshold_expression 'I > 2\s(I)'
_cod_data_source_file c5cc09972b2.cif
_cod_data_source_block basic_a
_cod_depositor_comments
;
Adding full bibliography for 7118735--7118736.cif.

2018-10-01
Z value and formula fixed to values more according to usual
chemical conventions.                 miguel
;
_cod_original_formula_sum 'C116 H176 K4 N8 O4 W4'
_cod_original_formula_weight 2638.44
_cod_original_formula_units_Z 1
_cod_original_cell_volume 3173.6(11)
_cod_database_code 7118736
_shelx_shelxl_version_number 2014/7
_shelx_space_group_comment
;
The symmetry employed for this shelxl refinement is uniquely defined
by the following loop, which should always be used as a source of
symmetry information in preference to the above space-group names.
They are only intended as comments.
;

loop_
_space_group_symop_operation_xyz
'x, y, z'
'-x, -y, -z'

loop_
_atom_site_label
_atom_site_type_symbol
_atom_site_fract_x
_atom_site_fract_y
_atom_site_fract_z
_atom_site_U_iso_or_equiv
_atom_site_adp_type
_atom_site_occupancy
_atom_site_site_symmetry_order
_atom_site_calc_flag
_atom_site_refinement_flags_posn
_atom_site_refinement_flags_adp
W1 W 0.35480(9) 0.38467(8) 0.21956(4) 0.0215(4) Uani 1 1 d . U
W2 W 0.57733(9) 0.38380(8) 0.24767(4) 0.0216(4) Uani 1 1 d . U
K1 K 1.0120(6) 0.3666(5) 0.2253(2) 0.0388(16) Uani 1 1 d . U
K2 K 0.4494(7) 0.6721(6) 0.2177(3) 0.0605(19) Uani 1 1 d . U
N1 N 0.5619(16) 0.3997(15) 0.3359(7) 0.017(3) Uani 1 1 d . U
C1 C 0.448(2) 0.403(2) 0.3529(10) 0.023(5) Uani 1 1 d . U
H1 H 0.4411 0.4086 0.3932 0.028 Uiso 1 1 calc R U
N2 N 0.3444(17) 0.3995(15) 0.3101(8) 0.019(3) Uani 1 1 d . U
N3 N 0.3706(16) 0.3629(15) 0.1304(7) 0.016(3) Uani 1 1 d . U
C2 C 0.486(2) 0.359(2) 0.1158(10) 0.023(5) Uani 1 1 d . U
H2 H 0.4922 0.3500 0.0754 0.028 Uiso 1 1 calc R U
N4 N 0.5920(17) 0.3681(15) 0.1576(8) 0.020(4) Uani 1 1 d . U
C3 C 0.658(2) 0.385(2) 0.3839(10) 0.0250(18) Uani 1 1 d . U
C4 C 0.674(2) 0.286(2) 0.3775(11) 0.033(5) Uani 1 1 d . U
C5 C 0.601(3) 0.200(2) 0.3230(11) 0.041(5) Uani 1 1 d . U
H5 H 0.5054 0.1909 0.3202 0.050 Uiso 1 1 calc R U
C6 C 0.622(4) 0.095(3) 0.3296(13) 0.063(8) Uani 1 1 d . U
H6A H 0.5716 0.0435 0.2950 0.095 Uiso 1 1 calc R U
H6B H 0.5934 0.0725 0.3651 0.095 Uiso 1 1 calc R U
H6C H 0.7148 0.1016 0.3329 0.095 Uiso 1 1 calc R U
C7 C 0.637(3) 0.243(2) 0.2671(11) 0.041(6) Uani 1 1 d . U
H7A H 0.7320 0.2687 0.2723 0.062 Uiso 1 1 calc R U
H7B H 0.5996 0.3005 0.2603 0.062 Uiso 1 1 calc R U
H7C H 0.6025 0.1862 0.2331 0.062 Uiso 1 1 calc R U
C8 C 0.757(3) 0.268(3) 0.4262(12) 0.051(7) Uani 1 1 d . U
H8 H 0.7690 0.2008 0.4268 0.061 Uiso 1 1 calc R U
C9 C 0.819(3) 0.347(3) 0.4726(12) 0.043(6) Uani 1 1 d . U
H9 H 0.8744 0.3323 0.5044 0.052 Uiso 1 1 calc R U
C10 C 0.808(3) 0.444(3) 0.4758(11) 0.044(6) Uani 1 1 d . U
H10 H 0.8547 0.4958 0.5088 0.053 Uiso 1 1 calc R U
C11 C 0.724(2) 0.468(2) 0.4294(11) 0.038(5) Uani 1 1 d . U
C12 C 0.716(3) 0.578(2) 0.4321(12) 0.042(5) Uani 1 1 d . U
H12 H 0.6467 0.5777 0.3980 0.050 Uiso 1 1 calc R U
C13 C 0.673(3) 0.614(3) 0.4882(13) 0.066(8) Uani 1 1 d . U
H13A H 0.7303 0.6029 0.5227 0.099 Uiso 1 1 calc R U
H13B H 0.5831 0.5725 0.4871 0.099 Uiso 1 1 calc R U
H13C H 0.6789 0.6884 0.4908 0.099 Uiso 1 1 calc R U
C14 C 0.840(3) 0.650(2) 0.4242(13) 0.048(6) Uani 1 1 d . U
H14A H 0.9109 0.6498 0.4561 0.072 Uiso 1 1 calc R U
H14B H 0.8323 0.7215 0.4251 0.072 Uiso 1 1 calc R U
H14C H 0.8593 0.6265 0.3862 0.072 Uiso 1 1 calc R U
C15 C 0.233(2) 0.402(2) 0.3317(10) 0.0250(18) Uani 1 1 d . U
C16 C 0.144(2) 0.312(2) 0.3377(10) 0.027(4) Uani 1 1 d . U
C17 C 0.169(3) 0.204(2) 0.3265(12) 0.043(5) Uani 1 1 d . U
H17 H 0.2375 0.2137 0.3018 0.052 Uiso 1 1 calc R U
C18 C 0.051(3) 0.118(3) 0.2904(15) 0.062(8) Uani 1 1 d . U
H18A H 0.0756 0.0526 0.2827 0.094 Uiso 1 1 calc R U
H18B H 0.0222 0.1392 0.2529 0.094 Uiso 1 1 calc R U
H18C H -0.0192 0.1052 0.3125 0.094 Uiso 1 1 calc R U
C19 C 0.229(3) 0.176(3) 0.3836(13) 0.056(8) Uani 1 1 d . U
H19A H 0.1630 0.1567 0.4075 0.084 Uiso 1 1 calc R U
H19B H 0.3006 0.2370 0.4054 0.084 Uiso 1 1 calc R U
H19C H 0.2636 0.1168 0.3748 0.084 Uiso 1 1 calc R U
C20 C 0.029(2) 0.316(2) 0.3553(10) 0.031(4) Uani 1 1 d . U
H20 H -0.0317 0.2529 0.3608 0.037 Uiso 1 1 calc R U
C21 C 0.004(2) 0.411(2) 0.3647(11) 0.037(6) Uani 1 1 d . U
H21 H -0.0779 0.4130 0.3738 0.044 Uiso 1 1 calc R U
C22 C 0.089(2) 0.499(2) 0.3613(10) 0.031(4) Uani 1 1 d . U
H22 H 0.0684 0.5635 0.3703 0.037 Uiso 1 1 calc R U
C23 C 0.208(2) 0.504(2) 0.3452(10) 0.028(4) Uani 1 1 d . U
C24 C 0.309(2) 0.604(2) 0.3439(12) 0.042(5) Uani 1 1 d . U
H24 H 0.3752 0.5867 0.3226 0.050 Uiso 1 1 calc R U
C25 C 0.251(3) 0.681(3) 0.3117(14) 0.056(6) Uani 1 1 d . U
H25A H 0.3210 0.7454 0.3120 0.084 Uiso 1 1 calc R U
H25B H 0.2109 0.6481 0.2709 0.084 Uiso 1 1 calc R U
H25C H 0.1855 0.6983 0.3318 0.084 Uiso 1 1 calc R U
C26 C 0.378(3) 0.660(3) 0.4067(13) 0.059(7) Uani 1 1 d . U
H26A H 0.3203 0.6921 0.4250 0.088 Uiso 1 1 calc R U
H26B H 0.4577 0.7149 0.4048 0.088 Uiso 1 1 calc R U
H26C H 0.4016 0.6088 0.4302 0.088 Uiso 1 1 calc R U
C27 C 0.273(2) 0.354(2) 0.0772(10) 0.0250(18) Uani 1 1 d . U
C28 C 0.191(3) 0.249(2) 0.0562(12) 0.044(5) Uani 1 1 d . U
C29 C 0.195(3) 0.149(3) 0.0819(14) 0.058(6) Uani 1 1 d . U
H29 H 0.2600 0.1714 0.1201 0.070 Uiso 1 1 calc R U
C30 C 0.065(3) 0.088(3) 0.0960(18) 0.081(10) Uani 1 1 d . U
H30A H 0.0498 0.1268 0.1311 0.121 Uiso 1 1 calc R U
H30B H 0.0679 0.0182 0.1033 0.121 Uiso 1 1 calc R U
H30C H -0.0056 0.0819 0.0625 0.121 Uiso 1 1 calc R U
C31 C 0.247(4) 0.079(3) 0.0416(16) 0.079(9) Uani 1 1 d . U
H31A H 0.1924 0.0626 0.0021 0.119 Uiso 1 1 calc R U
H31B H 0.2461 0.0142 0.0575 0.119 Uiso 1 1 calc R U
H31C H 0.3369 0.1169 0.0395 0.119 Uiso 1 1 calc R U
C32 C 0.098(3) 0.243(3) 0.0033(13) 0.059(7) Uani 1 1 d . U
H32 H 0.0390 0.1765 -0.0148 0.070 Uiso 1 1 calc R U
C33 C 0.094(3) 0.325(3) -0.0203(15) 0.063(7) Uani 1 1 d . U
H33 H 0.0306 0.3168 -0.0549 0.076 Uiso 1 1 calc R U
C34 C 0.171(3) 0.417(3) 0.0000(13) 0.057(6) Uani 1 1 d . U
H34 H 0.1662 0.4743 -0.0201 0.068 Uiso 1 1 calc R U
C35 C 0.260(3) 0.431(3) 0.0515(12) 0.044(5) Uani 1 1 d . U
C36 C 0.342(3) 0.539(3) 0.0749(14) 0.054(5) Uani 1 1 d . U
H36 H 0.3908 0.5355 0.1144 0.065 Uiso 1 1 calc R U
C37 C 0.265(3) 0.617(3) 0.0873(14) 0.060(6) Uani 1 1 d . U
H37A H 0.3253 0.6872 0.1027 0.090 Uiso 1 1 calc R U
H37B H 0.2073 0.6195 0.0507 0.090 Uiso 1 1 calc R U
H37C H 0.2122 0.5938 0.1166 0.090 Uiso 1 1 calc R U
C38 C 0.451(4) 0.591(3) 0.0399(19) 0.088(9) Uani 1 1 d . U
H38A H 0.5174 0.5540 0.0429 0.132 Uiso 1 1 calc R U
H38B H 0.4912 0.6654 0.0570 0.132 Uiso 1 1 calc R U
H38C H 0.4110 0.5855 -0.0017 0.132 Uiso 1 1 calc R U
C39 C 0.707(2) 0.379(2) 0.1391(10) 0.0250(18) Uani 1 1 d . U
C40 C 0.736(2) 0.293(2) 0.1063(10) 0.030(4) Uani 1 1 d . U
C41 C 0.637(3) 0.186(2) 0.0890(12) 0.044(5) Uani 1 1 d . U
H41 H 0.5575 0.1872 0.1051 0.052 Uiso 1 1 calc R U
C42 C 0.694(3) 0.106(3) 0.1161(14) 0.057(7) Uani 1 1 d . U
H42A H 0.7693 0.1005 0.0989 0.086 Uiso 1 1 calc R U
H42B H 0.6283 0.0369 0.1081 0.086 Uiso 1 1 calc R U
H42C H 0.7227 0.1284 0.1588 0.086 Uiso 1 1 calc R U
C43 C 0.598(3) 0.156(3) 0.0218(13) 0.057(7) Uani 1 1 d . U
H43A H 0.5697 0.2118 0.0049 0.085 Uiso 1 1 calc R U
H43B H 0.5263 0.0899 0.0115 0.085 Uiso 1 1 calc R U
H43C H 0.6729 0.1461 0.0060 0.085 Uiso 1 1 calc R U
C44 C 0.855(2) 0.316(2) 0.0882(10) 0.032(5) Uani 1 1 d . U
H44 H 0.8736 0.2615 0.0647 0.038 Uiso 1 1 calc R U
C45 C 0.943(2) 0.409(2) 0.1019(11) 0.032(4) Uani 1 1 d . U
H45 H 1.0215 0.4208 0.0876 0.039 Uiso 1 1 calc R U
C46 C 0.920(2) 0.491(2) 0.1372(10) 0.032(4) Uani 1 1 d . U
H46 H 0.9842 0.5576 0.1480 0.038 Uiso 1 1 calc R U
C47 C 0.803(2) 0.472(2) 0.1564(11) 0.032(4) Uani 1 1 d . U
C48 C 0.780(3) 0.561(2) 0.1962(12) 0.039(4) Uani 1 1 d . U
H48 H 0.6985 0.5729 0.1753 0.047 Uiso 1 1 calc R U
C49 C 0.884(3) 0.668(2) 0.2080(14) 0.055(7) Uani 1 1 d . U
H49A H 0.9612 0.6644 0.2351 0.082 Uiso 1 1 calc R U
H49B H 0.8496 0.7217 0.2257 0.082 Uiso 1 1 calc R U
H49C H 0.9079 0.6860 0.1708 0.082 Uiso 1 1 calc R U
C50 C 0.749(2) 0.525(2) 0.2557(10) 0.027(5) Uani 1 1 d . U
H50A H 0.7347 0.5829 0.2806 0.041 Uiso 1 1 calc R U
H50B H 0.6703 0.4644 0.2473 0.041 Uiso 1 1 calc R U
H50C H 0.8224 0.5047 0.2762 0.041 Uiso 1 1 calc R U
C51 C 0.657(3) 0.813(4) 0.3388(19) 0.091(9) Uani 1 1 d . U
H51A H 0.6894 0.8338 0.3815 0.137 Uiso 1 1 calc R U
H51B H 0.5722 0.8255 0.3280 0.137 Uiso 1 1 calc R U
H51C H 0.6479 0.7381 0.3278 0.137 Uiso 1 1 calc R U
C52 C 0.754(4) 0.879(4) 0.306(2) 0.122(16) Uani 1 1 d . U
H52A H 0.7641 0.9548 0.3142 0.146 Uiso 1 1 calc R U
H52B H 0.8408 0.8662 0.3140 0.146 Uiso 1 1 calc R U
O2 O 0.681(2) 0.831(2) 0.2479(13) 0.090(6) Uani 1 1 d . U
C53 C 0.756(4) 0.889(4) 0.211(2) 0.099(10) Uani 1 1 d . U
H53A H 0.7527 0.9623 0.2168 0.119 Uiso 1 1 calc R U
H53B H 0.8485 0.8900 0.2230 0.119 Uiso 1 1 calc R U
C54 C 0.709(4) 0.843(4) 0.151(2) 0.105(12) Uani 1 1 d . U
H54A H 0.7043 0.7685 0.1465 0.158 Uiso 1 1 calc R U
H54B H 0.7678 0.8794 0.1273 0.158 Uiso 1 1 calc R U
H54C H 0.6218 0.8504 0.1384 0.158 Uiso 1 1 calc R U
O1 O 0.344(2) 0.8320(19) 0.1959(11) 0.079(5) Uani 1 1 d D U
C100 C 0.210(3) 0.809(3) 0.187(2) 0.114(13) Uani 1 1 d D U
H10A H 0.1710 0.7481 0.2057 0.137 Uiso 1 1 calc R U
H10B H 0.1695 0.7951 0.1446 0.137 Uiso 1 1 calc R U
C101 C 0.194(4) 0.908(4) 0.217(3) 0.17(2) Uani 1 1 d D U
H10C H 0.1863 0.9032 0.2583 0.199 Uiso 1 1 calc R U
H10D H 0.1157 0.9233 0.1960 0.199 Uiso 1 1 calc R U
C102 C 0.323(5) 0.995(3) 0.213(3) 0.16(2) Uani 1 1 d D U
H10E H 0.3045 1.0433 0.1856 0.190 Uiso 1 1 calc R U
H10F H 0.3668 1.0369 0.2523 0.190 Uiso 1 1 calc R U
C103 C 0.407(4) 0.933(3) 0.190(2) 0.103(11) Uani 1 1 d D U
H10G H 0.4108 0.9400 0.1487 0.124 Uiso 1 1 calc R U
H10H H 0.4961 0.9572 0.2144 0.124 Uiso 1 1 calc R U

loop_
_atom_site_aniso_label
_atom_site_aniso_U_11
_atom_site_aniso_U_22
_atom_site_aniso_U_33
_atom_site_aniso_U_23
_atom_site_aniso_U_13
_atom_site_aniso_U_12
W1 0.0158(6) 0.0366(7) 0.0172(6) 0.0035(5) 0.0036(4) 0.0161(5)
W2 0.0164(6) 0.0348(7) 0.0183(6) 0.0034(5) 0.0026(4) 0.0161(5)
K1 0.032(3) 0.063(4) 0.028(3) 0.010(3) 0.003(3) 0.026(3)
K2 0.053(4) 0.059(4) 0.080(5) 0.025(3) 0.010(3) 0.029(4)
N1 0.008(5) 0.029(9) 0.019(5) 0.007(5) 0.007(4) 0.011(5)
C1 0.012(5) 0.047(16) 0.016(7) 0.003(7) 0.005(4) 0.019(7)
N2 0.013(5) 0.029(9) 0.018(6) 0.008(5) 0.005(4) 0.010(5)
N3 0.010(5) 0.025(9) 0.018(5) 0.010(5) 0.007(4) 0.009(5)
C2 0.015(5) 0.043(15) 0.019(7) 0.006(7) 0.004(4) 0.019(7)
N4 0.012(5) 0.032(9) 0.023(5) 0.012(5) 0.006(4) 0.012(5)
C3 0.014(3) 0.052(4) 0.017(3) 0.011(3) 0.005(2) 0.020(3)
C4 0.016(10) 0.057(6) 0.036(7) 0.013(5) 0.007(6) 0.025(6)
C5 0.038(12) 0.054(8) 0.039(8) 0.013(6) -0.001(7) 0.027(8)
C6 0.09(2) 0.064(10) 0.045(14) 0.015(9) -0.001(14) 0.048(11)
C7 0.054(16) 0.048(13) 0.040(9) 0.012(8) 0.004(9) 0.047(12)
C8 0.042(13) 0.081(11) 0.042(9) 0.015(7) -0.001(9) 0.042(10)
C9 0.023(11) 0.083(11) 0.035(9) 0.017(7) 0.012(8) 0.028(9)
C10 0.027(11) 0.086(11) 0.027(8) 0.009(7) 0.002(8) 0.031(9)
C11 0.025(9) 0.067(7) 0.026(7) 0.000(5) 0.000(6) 0.025(6)
C12 0.029(10) 0.065(8) 0.034(10) -0.002(7) 0.000(8) 0.025(7)
C13 0.061(17) 0.092(17) 0.049(12) -0.009(11) 0.016(12) 0.032(14)
C14 0.033(10) 0.065(12) 0.044(15) -0.001(10) 0.001(10) 0.021(8)
C15 0.014(3) 0.052(4) 0.017(3) 0.011(3) 0.005(2) 0.020(3)
C16 0.013(6) 0.052(6) 0.020(10) 0.013(5) 0.001(6) 0.015(4)
C17 0.037(10) 0.053(8) 0.047(11) 0.012(6) 0.010(8) 0.024(7)
C18 0.052(13) 0.063(11) 0.068(15) 0.005(10) 0.001(12) 0.017(9)
C19 0.055(17) 0.056(15) 0.057(12) 0.018(10) 0.000(11) 0.021(13)
C20 0.013(5) 0.056(8) 0.025(9) 0.007(7) 0.000(5) 0.016(5)
C21 0.012(8) 0.058(9) 0.044(15) 0.007(7) 0.006(8) 0.016(6)
C22 0.013(5) 0.056(8) 0.025(9) 0.007(7) 0.000(5) 0.016(5)
C23 0.014(6) 0.050(6) 0.023(10) 0.004(5) 0.000(6) 0.018(5)
C24 0.023(8) 0.049(7) 0.055(10) 0.006(6) 0.008(7) 0.016(6)
C25 0.046(11) 0.058(10) 0.069(10) 0.012(8) 0.006(8) 0.024(9)
C26 0.047(14) 0.061(14) 0.060(10) -0.001(9) -0.002(9) 0.015(11)
C27 0.014(3) 0.052(4) 0.017(3) 0.011(3) 0.005(2) 0.020(3)
C28 0.027(9) 0.058(6) 0.043(9) 0.000(5) 0.005(7) 0.013(5)
C29 0.057(13) 0.057(9) 0.057(13) 0.004(8) 0.003(10) 0.017(8)
C30 0.071(15) 0.065(15) 0.10(2) 0.001(14) 0.028(16) 0.011(11)
C31 0.076(19) 0.076(15) 0.08(2) -0.008(13) 0.014(16) 0.028(14)
C32 0.041(11) 0.089(11) 0.047(10) 0.001(7) 0.001(9) 0.028(9)
C33 0.048(12) 0.102(11) 0.055(11) 0.013(8) 0.016(9) 0.042(9)
C34 0.048(12) 0.097(11) 0.042(9) 0.023(7) 0.012(8) 0.044(9)
C35 0.039(10) 0.071(6) 0.042(8) 0.029(5) 0.017(7) 0.036(6)
C36 0.045(10) 0.069(7) 0.065(9) 0.033(6) 0.014(7) 0.033(6)
C37 0.055(12) 0.074(11) 0.070(11) 0.033(8) 0.019(8) 0.039(9)
C38 0.091(15) 0.075(16) 0.123(18) 0.032(13) 0.063(14) 0.032(12)
C39 0.014(3) 0.052(4) 0.017(3) 0.011(3) 0.005(2) 0.020(3)
C40 0.020(7) 0.052(7) 0.028(8) 0.009(5) 0.007(6) 0.023(5)
C41 0.032(9) 0.054(8) 0.050(10) 0.004(6) 0.011(7) 0.020(6)
C42 0.055(16) 0.059(11) 0.068(15) 0.013(10) 0.014(12) 0.032(11)
C43 0.055(16) 0.064(15) 0.052(10) 0.001(8) 0.007(9) 0.022(13)
C44 0.020(7) 0.056(8) 0.026(9) 0.010(6) 0.007(6) 0.021(6)
C45 0.016(8) 0.059(9) 0.030(9) 0.015(6) 0.003(6) 0.021(6)
C46 0.016(7) 0.058(9) 0.026(9) 0.014(6) 0.001(6) 0.019(6)
C47 0.018(6) 0.051(6) 0.033(8) 0.014(5) 0.006(5) 0.017(4)
C48 0.029(9) 0.051(7) 0.044(8) 0.014(6) 0.018(7) 0.015(6)
C49 0.044(13) 0.053(9) 0.071(16) 0.014(8) 0.025(11) 0.008(8)
C50 0.009(8) 0.037(9) 0.036(8) 0.005(6) 0.010(6) 0.003(7)
C51 0.045(12) 0.107(19) 0.112(12) 0.013(10) -0.001(9) 0.017(11)
C52 0.068(16) 0.14(3) 0.129(14) 0.018(11) 0.012(9) -0.011(18)
O2 0.062(9) 0.083(12) 0.126(12) 0.020(9) 0.010(8) 0.026(8)
C53 0.083(16) 0.089(18) 0.141(15) 0.030(13) 0.029(12) 0.042(13)
C54 0.10(3) 0.09(3) 0.140(16) 0.030(14) 0.025(13) 0.06(2)
O1 0.069(10) 0.077(9) 0.099(12) 0.019(8) 0.006(9) 0.037(8)
C100 0.071(11) 0.079(13) 0.20(4) 0.024(15) 0.007(11) 0.040(10)
C101 0.101(17) 0.085(15) 0.31(6) -0.01(2) 0.05(2) 0.035(13)
C102 0.094(19) 0.088(13) 0.29(6) 0.008(14) 0.02(3) 0.034(12)
C103 0.076(14) 0.082(11) 0.15(3) 0.032(12) -0.020(15) 0.032(10)

loop_
_atom_type_symbol
_atom_type_description
_atom_type_scat_dispersion_real
_atom_type_scat_dispersion_imag
_atom_type_scat_source
C C 0.0033 0.0016 'International Tables Vol C Tables 4.2.6.8 and 6.1.1.4'
H H 0.0000 0.0000 'International Tables Vol C Tables 4.2.6.8 and 6.1.1.4'
K K 0.2009 0.2494 'International Tables Vol C Tables 4.2.6.8 and 6.1.1.4'
N N 0.0061 0.0033 'International Tables Vol C Tables 4.2.6.8 and 6.1.1.4'
W W -0.8490 6.8722 'International Tables Vol C Tables 4.2.6.8 and 6.1.1.4'
O O 0.0106 0.0060 'International Tables Vol C Tables 4.2.6.8 and 6.1.1.4'

loop_
_geom_angle_atom_site_label_1
_geom_angle_atom_site_label_2
_geom_angle_atom_site_label_3
_geom_angle
_geom_angle_site_symmetry_1
_geom_angle_site_symmetry_3
N3 W1 N2 176.6(6) . .
N3 W1 W2 89.2(4) . .
N2 W1 W2 88.4(5) . .
N3 W1 K1 108.2(5) . 1_455
N2 W1 K1 73.9(5) . 1_455
W2 W1 K1 161.41(10) . 1_455
N3 W1 K2 88.2(5) . .
N2 W1 K2 94.4(5) . .
W2 W1 K2 92.93(11) . .
K1 W1 K2 93.89(15) 1_455 .
N1 W2 N4 179.6(6) . .
N1 W2 C50 97.3(8) . .
N4 W2 C50 82.8(8) . .
N1 W2 W1 89.9(4) . .
N4 W2 W1 89.7(5) . .
C50 W2 W1 123.8(6) . .
C46 K1 C45 26.9(7) . .
C46 K1 C16 161.2(8) . 1_655
C45 K1 C16 164.4(7) . 1_655
C46 K1 C15 138.0(8) . 1_655
C45 K1 C15 144.9(7) . 1_655
C16 K1 C15 25.8(7) 1_655 1_655
C46 K1 C20 147.1(7) . 1_655
C45 K1 C20 169.2(6) . 1_655
C16 K1 C20 25.9(6) 1_655 1_655
C15 K1 C20 45.2(6) 1_655 1_655
C46 K1 C23 115.6(7) . 1_655
C45 K1 C23 134.2(8) . 1_655
C16 K1 C23 45.7(7) 1_655 1_655
C15 K1 C23 26.7(6) 1_655 1_655
C20 K1 C23 51.7(7) 1_655 1_655
C46 K1 C21 123.2(7) . 1_655
C45 K1 C21 149.6(7) . 1_655
C16 K1 C21 44.6(6) 1_655 1_655
C15 K1 C21 51.7(6) 1_655 1_655
C20 K1 C21 24.8(7) 1_655 1_655
C23 K1 C21 42.9(6) 1_655 1_655
C46 K1 C44 43.9(7) . .
C45 K1 C44 23.8(7) . .
C16 K1 C44 154.8(7) 1_655 .
C15 K1 C44 160.1(6) 1_655 .
C20 K1 C44 149.0(7) 1_655 .
C23 K1 C44 157.9(7) 1_655 .
C21 K1 C44 148.1(6) 1_655 .
C46 K1 C47 25.1(6) . .
C45 K1 C47 44.5(6) . .
C16 K1 C47 150.6(6) 1_655 .
C15 K1 C47 144.4(7) 1_655 .
C20 K1 C47 126.2(6) 1_655 .
C23 K1 C47 117.7(7) 1_655 .
C21 K1 C47 106.1(6) 1_655 .
C44 K1 C47 49.1(6) . .
C46 K1 C22 111.7(7) . 1_655
C45 K1 C22 137.5(7) . 1_655
C16 K1 C22 51.1(7) 1_655 1_655
C15 K1 C22 44.6(6) 1_655 1_655
C20 K1 C22 42.4(7) 1_655 1_655
C23 K1 C22 24.6(6) 1_655 1_655
C21 K1 C22 22.9(6) 1_655 1_655
C44 K1 C22 152.3(6) . 1_655
C47 K1 C22 103.2(6) . 1_655
C46 K1 W1 107.7(5) . 1_655
C45 K1 W1 95.3(5) . 1_655
C16 K1 W1 69.8(4) 1_655 1_655
C15 K1 W1 54.2(4) 1_655 1_655
C20 K1 W1 95.5(4) 1_655 1_655
C23 K1 W1 68.8(4) 1_655 1_655
C21 K1 W1 105.7(4) 1_655 1_655
C44 K1 W1 106.1(4) . 1_655
C47 K1 W1 132.7(5) . 1_655
C22 K1 W1 93.2(4) 1_655 1_655
O1 K2 O2 84.1(7) . .
O1 K2 C37 69.4(8) . .
O2 K2 C37 123.3(9) . .
O1 K2 C25 73.2(8) . .
O2 K2 C25 113.5(9) . .
C37 K2 C25 105.6(8) . .
O1 K2 C51 93.5(9) . .
O2 K2 C51 41.1(10) . .
C37 K2 C51 159.8(10) . .
C25 K2 C51 78.3(9) . .
O1 K2 C36 94.1(7) . .
O2 K2 C36 120.3(9) . .
C37 K2 C36 26.2(7) . .
C25 K2 C36 123.0(8) . .
C51 K2 C36 158.8(9) . .
O1 K2 W1 141.5(5) . .
O2 K2 W1 134.3(6) . .
C37 K2 W1 86.5(6) . .
C25 K2 W1 85.7(6) . .
C51 K2 W1 113.7(8) . .
C36 K2 W1 70.5(5) . .
C1 N1 C3 112.9(17) . .
C1 N1 W2 121.8(14) . .
C3 N1 W2 124.1(13) . .
N2 C1 N1 118.0(19) . .
N2 C1 H1 121.0 . .
N1 C1 H1 121.0 . .
C1 N2 C15 113.5(18) . .
C1 N2 W1 121.9(14) . .
C15 N2 W1 124.6(14) . .
C2 N3 C27 110.3(17) . .
C2 N3 W1 120.3(14) . .
C27 N3 W1 129.4(13) . .
N4 C2 N3 121(2) . .
N4 C2 H2 119.4 . .
N3 C2 H2 119.4 . .
C2 N4 C39 116.6(19) . .
C2 N4 W2 119.4(14) . .
C39 N4 W2 123.5(14) . .
C4 C3 C11 126(2) . .
C4 C3 N1 114(2) . .
C11 C3 N1 120(2) . .
C3 C4 C8 114(2) . .
C3 C4 C5 123(2) . .
C8 C4 C5 123(2) . .
C6 C5 C7 114(2) . .
C6 C5 C4 113(2) . .
C7 C5 C4 108(2) . .
C6 C5 H5 107.1 . .
C7 C5 H5 107.1 . .
C4 C5 H5 107.1 . .
C5 C6 H6A 109.5 . .
C5 C6 H6B 109.5 . .
H6A C6 H6B 109.5 . .
C5 C6 H6C 109.5 . .
H6A C6 H6C 109.5 . .
H6B C6 H6C 109.5 . .
C5 C7 H7A 109.5 . .
C5 C7 H7B 109.5 . .
H7A C7 H7B 109.5 . .
C5 C7 H7C 109.5 . .
H7A C7 H7C 109.5 . .
H7B C7 H7C 109.5 . .
C9 C8 C4 121(3) . .
C9 C8 H8 119.7 . .
C4 C8 H8 119.7 . .
C10 C9 C8 124(3) . .
C10 C9 H9 118.0 . .
C8 C9 H9 118.0 . .
C9 C10 C11 119(3) . .
C9 C10 H10 120.4 . .
C11 C10 H10 120.4 . .
C3 C11 C10 116(3) . .
C3 C11 C12 125(2) . .
C10 C11 C12 119(2) . .
C11 C12 C14 110(2) . .
C11 C12 C13 112(3) . .
C14 C12 C13 113(3) . .
C11 C12 H12 107.2 . .
C14 C12 H12 107.2 . .
C13 C12 H12 107.2 . .
C12 C13 H13A 109.5 . .
C12 C13 H13B 109.5 . .
H13A C13 H13B 109.5 . .
C12 C13 H13C 109.5 . .
H13A C13 H13C 109.5 . .
H13B C13 H13C 109.5 . .
C12 C14 H14A 109.5 . .
C12 C14 H14B 109.5 . .
H14A C14 H14B 109.5 . .
C12 C14 H14C 109.5 . .
H14A C14 H14C 109.5 . .
H14B C14 H14C 109.5 . .
C16 C15 N2 121(2) . .
C16 C15 C23 120(2) . .
N2 C15 C23 119(2) . .
C16 C15 K1 76.1(13) . 1_455
N2 C15 K1 107.2(13) . 1_455
C23 C15 K1 84.0(12) . 1_455
C15 C16 C20 121(2) . .
C15 C16 C17 121(2) . .
C20 C16 C17 118(2) . .
C15 C16 K1 78.1(13) . 1_455
C20 C16 K1 82.1(13) . 1_455
C17 C16 K1 111.4(15) . 1_455
C19 C17 C18 114(3) . .
C19 C17 C16 111(2) . .
C18 C17 C16 114(2) . .
C19 C17 H17 105.9 . .
C18 C17 H17 105.9 . .
C16 C17 H17 105.9 . .
C17 C18 H18A 109.5 . .
C17 C18 H18B 109.5 . .
H18A C18 H18B 109.5 . .
C17 C18 H18C 109.5 . .
H18A C18 H18C 109.5 . .
H18B C18 H18C 109.5 . .
C17 C19 H19A 109.5 . .
C17 C19 H19B 109.5 . .
H19A C19 H19B 109.5 . .
C17 C19 H19C 109.5 . .
H19A C19 H19C 109.5 . .
H19B C19 H19C 109.5 . .
C21 C20 C16 119(3) . .
C21 C20 K1 81.5(15) . 1_455
C16 C20 K1 71.9(13) . 1_455
C21 C20 H20 120.5 . .
C16 C20 H20 120.5 . .
K1 C20 H20 116.9 1_455 .
C22 C21 C20 122(2) . .
C22 C21 K1 81.3(16) . 1_455
C20 C21 K1 73.7(14) . 1_455
C22 C21 H21 119.1 . .
C20 C21 H21 119.1 . .
K1 C21 H21 116.4 1_455 .
C21 C22 C23 123(3) . .
C21 C22 K1 75.8(16) . 1_455
C23 C22 K1 75.0(14) . 1_455
C21 C22 H22 118.5 . .
C23 C22 H22 118.5 . .
K1 C22 H22 121.9 1_455 .
C22 C23 C15 116(2) . .
C22 C23 C24 124(2) . .
C15 C23 C24 121(2) . .
C22 C23 K1 80.4(14) . 1_455
C15 C23 K1 69.3(12) . 1_455
C24 C23 K1 121.4(16) . 1_455
C23 C24 C26 111(2) . .
C23 C24 C25 112(2) . .
C26 C24 C25 108(2) . .
C23 C24 H24 108.3 . .
C26 C24 H24 108.3 . .
C25 C24 H24 108.3 . .
C24 C25 K2 88.0(16) . .
C24 C25 H25A 109.5 . .
K2 C25 H25A 62.4 . .
C24 C25 H25B 109.5 . .
K2 C25 H25B 62.8 . .
H25A C25 H25B 109.5 . .
C24 C25 H25C 109.5 . .
K2 C25 H25C 162.5 . .
H25A C25 H25C 109.5 . .
H25B C25 H25C 109.5 . .
C24 C26 H26A 109.5 . .
C24 C26 H26B 109.5 . .
H26A C26 H26B 109.5 . .
C24 C26 H26C 109.5 . .
H26A C26 H26C 109.5 . .
H26B C26 H26C 109.5 . .
C35 C27 C28 122(2) . .
C35 C27 N3 124(3) . .
C28 C27 N3 114(2) . .
C27 C28 C32 112(3) . .
C27 C28 C29 128(2) . .
C32 C28 C29 120(3) . .
C31 C29 C28 110(3) . .
C31 C29 C30 112(3) . .
C28 C29 C30 113(3) . .
C31 C29 H29 106.9 . .
C28 C29 H29 106.9 . .
C30 C29 H29 106.9 . .
C29 C30 H30A 109.5 . .
C29 C30 H30B 109.5 . .
H30A C30 H30B 109.5 . .
C29 C30 H30C 109.5 . .
H30A C30 H30C 109.5 . .
H30B C30 H30C 109.5 . .
C29 C31 H31A 109.5 . .
C29 C31 H31B 109.5 . .
H31A C31 H31B 109.5 . .
C29 C31 H31C 109.5 . .
H31A C31 H31C 109.5 . .
H31B C31 H31C 109.5 . .
C33 C32 C28 122(3) . .
C33 C32 H32 119.2 . .
C28 C32 H32 119.2 . .
C34 C33 C32 124(4) . .
C34 C33 H33 118.0 . .
C32 C33 H33 118.0 . .
C33 C34 C35 119(3) . .
C33 C34 H34 120.7 . .
C35 C34 H34 120.7 . .
C27 C35 C34 122(3) . .
C27 C35 C36 121(3) . .
C34 C35 C36 117(3) . .
C35 C36 C37 114(3) . .
C35 C36 C38 118(3) . .
C37 C36 C38 109(3) . .
C35 C36 K2 130.9(19) . .
C37 C36 K2 69.3(17) . .
C38 C36 K2 105(2) . .
C35 C36 H36 105.0 . .
C37 C36 H36 105.0 . .
C38 C36 H36 105.0 . .
K2 C36 H36 37.7 . .
C36 C37 K2 84.5(17) . .
C36 C37 H37A 109.5 . .
K2 C37 H37A 58.0 . .
C36 C37 H37B 109.5 . .
K2 C37 H37B 164.6 . .
H37A C37 H37B 109.5 . .
C36 C37 H37C 109.5 . .
K2 C37 H37C 70.2 . .
H37A C37 H37C 109.5 . .
H37B C37 H37C 109.5 . .
C36 C38 H38A 109.5 . .
C36 C38 H38B 109.5 . .
H38A C38 H38B 109.5 . .
C36 C38 H38C 109.5 . .
H38A C38 H38C 109.5 . .
H38B C38 H38C 109.5 . .
C47 C39 N4 119(2) . .
C47 C39 C40 118(2) . .
N4 C39 C40 123(2) . .
C44 C40 C39 117(2) . .
C44 C40 C41 122(2) . .
C39 C40 C41 121(2) . .
C40 C41 C42 109(2) . .
C40 C41 C43 111(2) . .
C42 C41 C43 111(2) . .
C40 C41 H41 108.8 . .
C42 C41 H41 108.8 . .
C43 C41 H41 108.8 . .
C41 C42 H42A 109.5 . .
C41 C42 H42B 109.5 . .
H42A C42 H42B 109.5 . .
C41 C42 H42C 109.5 . .
H42A C42 H42C 109.5 . .
H42B C42 H42C 109.5 . .
C41 C43 H43A 109.5 . .
C41 C43 H43B 109.5 . .
H43A C43 H43B 109.5 . .
C41 C43 H43C 109.5 . .
H43A C43 H43C 109.5 . .
H43B C43 H43C 109.5 . .
C45 C44 C40 124(3) . .
C45 C44 K1 66.6(14) . .
C40 C44 K1 90.8(15) . .
C45 C44 H44 118.2 . .
C40 C44 H44 118.2 . .
K1 C44 H44 113.9 . .
C44 C45 C46 120(2) . .
C44 C45 K1 89.6(16) . .
C46 C45 K1 75.8(14) . .
C44 C45 H45 119.8 . .
C46 C45 H45 119.8 . .
K1 C45 H45 104.7 . .
C47 C46 C45 118(3) . .
C47 C46 K1 89.6(15) . .
C45 C46 K1 77.3(14) . .
C47 C46 H46 120.8 . .
C45 C46 H46 120.8 . .
K1 C46 H46 102.8 . .
C39 C47 C46 122(2) . .
C39 C47 C48 120(2) . .
C46 C47 C48 118(2) . .
C39 C47 K1 94.2(15) . .
C46 C47 K1 65.3(13) . .
C48 C47 K1 112.5(15) . .
C47 C48 C49 117(2) . .
C47 C48 C50 111(2) . .
C49 C48 C50 111(2) . .
C47 C48 H48 105.8 . .
C49 C48 H48 105.8 . .
C50 C48 H48 105.8 . .
C48 C49 H49A 109.5 . .
C48 C49 H49B 109.5 . .
H49A C49 H49B 109.5 . .
C48 C49 H49C 109.5 . .
H49A C49 H49C 109.5 . .
H49B C49 H49C 109.5 . .
C48 C50 W2 116.1(17) . .
C48 C50 H50A 109.5 . .
W2 C50 H50A 107.7 . .
C48 C50 H50B 109.5 . .
W2 C50 H50B 7.0 . .
H50A C50 H50B 109.5 . .
C48 C50 H50C 109.5 . .
W2 C50 H50C 104.4 . .
H50A C50 H50C 109.5 . .
H50B C50 H50C 109.5 . .
C52 C51 K2 96(3) . .
C52 C51 H51A 109.5 . .
K2 C51 H51A 154.9 . .
C52 C51 H51B 109.5 . .
K2 C51 H51B 60.7 . .
H51A C51 H51B 109.5 . .
C52 C51 H51C 109.5 . .
K2 C51 H51C 59.1 . .
H51A C51 H51C 109.5 . .
H51B C51 H51C 109.5 . .
O2 C52 C51 96(3) . .
O2 C52 H52A 112.6 . .
C51 C52 H52A 112.6 . .
O2 C52 H52B 112.6 . .
C51 C52 H52B 112.6 . .
H52A C52 H52B 110.1 . .
C52 O2 C53 102(3) . .
C52 O2 K2 128(3) . .
C53 O2 K2 130(3) . .
C54 C53 O2 111(4) . .
C54 C53 H53A 109.5 . .
O2 C53 H53A 109.5 . .
C54 C53 H53B 109.5 . .
O2 C53 H53B 109.5 . .
H53A C53 H53B 108.1 . .
C53 C54 H54A 109.5 . .
C53 C54 H54B 109.5 . .
H54A C54 H54B 109.5 . .
C53 C54 H54C 109.5 . .
H54A C54 H54C 109.5 . .
H54B C54 H54C 109.5 . .
C103 O1 C100 114(3) . .
C103 O1 K2 128.5(19) . .
C100 O1 K2 118(2) . .
O1 C100 C101 102(3) . .
O1 C100 H10A 111.4 . .
C101 C100 H10A 111.4 . .
O1 C100 H10B 111.4 . .
C101 C100 H10B 111.4 . .
H10A C100 H10B 109.2 . .
C100 C101 C102 103(2) . .
C100 C101 H10C 111.1 . .
C102 C101 H10C 111.1 . .
C100 C101 H10D 111.1 . .
C102 C101 H10D 111.1 . .
H10C C101 H10D 109.0 . .
C103 C102 C101 104(2) . .
C103 C102 H10E 110.9 . .
C101 C102 H10E 110.9 . .
C103 C102 H10F 110.9 . .
C101 C102 H10F 110.9 . .
H10E C102 H10F 108.9 . .
O1 C103 C102 103(3) . .
O1 C103 H10G 111.1 . .
C102 C103 H10G 111.1 . .
O1 C103 H10H 111.1 . .
C102 C103 H10H 111.1 . .
H10G C103 H10H 109.1 . .

loop_
_geom_bond_atom_site_label_1
_geom_bond_atom_site_label_2
_geom_bond_distance
_geom_bond_site_symmetry_2
W1 N3 2.105(17) .
W1 N2 2.119(17) .
W1 W2 2.4067(13) .
W1 K1 3.697(6) 1_455
W1 K2 3.705(8) .
W2 N1 2.081(17) .
W2 N4 2.121(18) .
W2 C50 2.23(3) .
K1 C46 2.98(2) .
K1 C45 3.00(2) .
K1 C16 3.03(2) 1_655
K1 C15 3.06(2) 1_655
K1 C20 3.16(2) 1_655
K1 C23 3.25(2) 1_655
K1 C21 3.26(3) 1_655
K1 C44 3.27(2) .
K1 C47 3.28(2) .
K1 C22 3.32(2) 1_655
K1 W1 3.697(6) 1_655
K2 O1 2.74(2) .
K2 O2 2.75(3) .
K2 C37 3.24(3) .
K2 C25 3.33(3) .
K2 C51 3.33(4) .
K2 C36 3.45(3) .
N1 C1 1.37(3) .
N1 C3 1.46(3) .
C1 N2 1.36(3) .
C1 H1 0.9500 .
N2 C15 1.39(3) .
N3 C2 1.37(3) .
N3 C27 1.46(3) .
C2 N4 1.35(3) .
C2 H2 0.9500 .
N4 C39 1.36(3) .
C3 C4 1.38(4) .
C3 C11 1.39(4) .
C4 C8 1.41(4) .
C4 C5 1.56(4) .
C5 C6 1.50(4) .
C5 C7 1.54(4) .
C5 H5 1.0000 .
C6 H6A 0.9800 .
C6 H6B 0.9800 .
C6 H6C 0.9800 .
C7 H7A 0.9800 .
C7 H7B 0.9800 .
C7 H7C 0.9800 .
C8 C9 1.37(4) .
C8 H8 0.9500 .
C9 C10 1.32(4) .
C9 H9 0.9500 .
C10 C11 1.42(4) .
C10 H10 0.9500 .
C11 C12 1.49(4) .
C12 C14 1.49(4) .
C12 C13 1.53(4) .
C12 H12 1.0000 .
C13 H13A 0.9800 .
C13 H13B 0.9800 .
C13 H13C 0.9800 .
C14 H14A 0.9800 .
C14 H14B 0.9800 .
C14 H14C 0.9800 .
C15 C16 1.36(4) .
C15 C23 1.47(4) .
C15 K1 3.06(2) 1_455
C16 C20 1.40(3) .
C16 C17 1.54(4) .
C16 K1 3.03(2) 1_455
C17 C19 1.51(4) .
C17 C18 1.53(4) .
C17 H17 1.0000 .
C18 H18A 0.9800 .
C18 H18B 0.9800 .
C18 H18C 0.9800 .
C19 H19A 0.9800 .
C19 H19B 0.9800 .
C19 H19C 0.9800 .
C20 C21 1.38(4) .
C20 K1 3.16(2) 1_455
C20 H20 0.9500 .
C21 C22 1.30(4) .
C21 K1 3.26(3) 1_455
C21 H21 0.9500 .
C22 C23 1.40(3) .
C22 K1 3.32(2) 1_455
C22 H22 0.9500 .
C23 C24 1.49(4) .
C23 K1 3.25(2) 1_455
C24 C26 1.54(4) .
C24 C25 1.54(4) .
C24 H24 1.0000 .
C25 H25A 0.9800 .
C25 H25B 0.9800 .
C25 H25C 0.9800 .
C26 H26A 0.9800 .
C26 H26B 0.9800 .
C26 H26C 0.9800 .
C27 C35 1.28(4) .
C27 C28 1.42(4) .
C28 C32 1.44(4) .
C28 C29 1.53(4) .
C29 C31 1.53(4) .
C29 C30 1.54(5) .
C29 H29 1.0000 .
C30 H30A 0.9800 .
C30 H30B 0.9800 .
C30 H30C 0.9800 .
C31 H31A 0.9800 .
C31 H31B 0.9800 .
C31 H31C 0.9800 .
C32 C33 1.29(5) .
C32 H32 0.9500 .
C33 C34 1.27(5) .
C33 H33 0.9500 .
C34 C35 1.37(4) .
C34 H34 0.9500 .
C35 C36 1.48(4) .
C36 C37 1.53(4) .
C36 C38 1.59(5) .
C36 H36 1.0000 .
C37 H37A 0.9800 .
C37 H37B 0.9800 .
C37 H37C 0.9800 .
C38 H38A 0.9800 .
C38 H38B 0.9800 .
C38 H38C 0.9800 .
C39 C47 1.36(4) .
C39 C40 1.45(3) .
C40 C44 1.39(3) .
C40 C41 1.51(4) .
C41 C42 1.52(4) .
C41 C43 1.53(4) .
C41 H41 1.0000 .
C42 H42A 0.9800 .
C42 H42B 0.9800 .
C42 H42C 0.9800 .
C43 H43A 0.9800 .
C43 H43B 0.9800 .
C43 H43C 0.9800 .
C44 C45 1.32(4) .
C44 H44 0.9500 .
C45 C46 1.39(4) .
C45 H45 0.9500 .
C46 C47 1.39(3) .
C46 H46 0.9500 .
C47 C48 1.53(4) .
C48 C49 1.53(4) .
C48 C50 1.57(4) .
C48 H48 1.0000 .
C49 H49A 0.9800 .
C49 H49B 0.9800 .
C49 H49C 0.9800 .
C50 H50A 0.9800 .
C50 H50B 0.9800 .
C50 H50C 0.9800 .
C51 C52 1.54(6) .
C51 H51A 0.9800 .
C51 H51B 0.9800 .
C51 H51C 0.9800 .
C52 O2 1.43(5) .
C52 H52A 0.9900 .
C52 H52B 0.9900 .
O2 C53 1.42(5) .
C53 C54 1.42(6) .
C53 H53A 0.9900 .
C53 H53B 0.9900 .
C54 H54A 0.9800 .
C54 H54B 0.9800 .
C54 H54C 0.9800 .
O1 C103 1.37(3) .
O1 C100 1.39(3) .
C100 C101 1.49(4) .
C100 H10A 0.9900 .
C100 H10B 0.9900 .
C101 C102 1.59(7) .
C101 H10C 0.9900 .
C101 H10D 0.9900 .
C102 C103 1.50(4) .
C102 H10E 0.9900 .
C102 H10F 0.9900 .
C103 H10G 0.9900 .
C103 H10H 0.9900 .
